data_7239603
loop_
_publ_author_name
'Li, Bin'
'Yan, Qing-Qing'
'Xu, Zhi-Qiang'
'Xu, Ying-Bo'
'Yong, Guo-Ping'

_publ_section_title
;
 Tuning the interpenetration of metal--organic frameworks through changing
 ligand functionality: effect on gas adsorption properties
;
_journal_issue 3
_journal_name_full CrystEngComm
_journal_page_first 506
_journal_page_last 514
_journal_paper_doi 10.1039/C9CE01309A
_journal_volume 22
_journal_year 2020
_chemical_absolute_configuration ad
_chemical_formula_sum 'C48 H28 N6 O4 Zn'
_chemical_formula_weight 818.13
_space_group_crystal_system orthorhombic
_space_group_IT_number 43
_space_group_name_Hall 'F 2 -2d'
_space_group_name_H-M_alt 'F d d 2'
_atom_sites_solution_hydrogens geom
_audit_creation_method SHELXL-2013
_audit_update_record
;
2019-04-29 deposited with the CCDC.	2019-11-28 downloaded from the CCDC.
;
_cell_angle_alpha 90
_cell_angle_beta 90
_cell_angle_gamma 90
_cell_formula_units_Z 8
_cell_length_a 51.726(5)
_cell_length_b 29.1071(11)
_cell_length_c 6.2678(3)
_cell_measurement_reflns_used 4099
_cell_measurement_temperature 291(2)
_cell_measurement_theta_max 71.1830
_cell_measurement_theta_min 4.5630
_cell_volume 9436.8(11)
_computing_cell_refinement 'CrysAlisPro (Rigaku OD, 2015)'
_computing_data_collection 'CrysAlisPro (Rigaku OD, 2015)'
_computing_data_reduction 'CrysAlisPro (Rigaku OD, 2015)'
_computing_molecular_graphics 'Ortep-3 (L. J. Farrugia, 2001)'
_computing_publication_material SHELXL-97
_computing_structure_refinement 'SHELXL-97 (Sheldrick, 1997)'
_computing_structure_solution 'SHELXS-2013 (Sheldrick, 1997)'
_diffrn_ambient_temperature 291(2)
_diffrn_detector_area_resol_mean 5.2169
_diffrn_measured_fraction_theta_full 0.979
_diffrn_measured_fraction_theta_max 0.955
_diffrn_measurement_device_type 'SuperNova, Dual, Cu at zero, AtlasS2'
_diffrn_measurement_method '\w scans'
_diffrn_radiation_type CuK\a
_diffrn_radiation_wavelength 1.54184
_diffrn_reflns_av_R_equivalents 0.0208
_diffrn_reflns_av_unetI/netI 0.0233
_diffrn_reflns_Laue_measured_fraction_full 0.979
_diffrn_reflns_Laue_measured_fraction_max 0.955
_diffrn_reflns_limit_h_max 63
_diffrn_reflns_limit_h_min -59
_diffrn_reflns_limit_k_max 35
_diffrn_reflns_limit_k_min -29
_diffrn_reflns_limit_l_max 7
_diffrn_reflns_limit_l_min -4
_diffrn_reflns_number 5405
_diffrn_reflns_point_group_measured_fraction_full 0.676
_diffrn_reflns_point_group_measured_fraction_max 0.653
_diffrn_reflns_theta_full 67.684
_diffrn_reflns_theta_max 71.322
_diffrn_reflns_theta_min 4.574
_diffrn_source 'micro-focus sealed X-ray tube'
_exptl_absorpt_coefficient_mu 1.092
_exptl_absorpt_correction_T_max 1.00000
_exptl_absorpt_correction_T_min 0.65278
_exptl_absorpt_correction_type multi-scan
_exptl_absorpt_process_details
;
CrysAlisPro 1.171.38.46 (Rigaku Oxford Diffraction, 2015)
Empirical absorption correction using spherical harmonics,
 implemented in SCALE3 ABSPACK scaling algorithm.
;
_exptl_crystal_colour yellow
_exptl_crystal_density_diffrn 1.152
_exptl_crystal_description block
_exptl_crystal_F_000 3360
_exptl_crystal_size_max 0.260
_exptl_crystal_size_mid 0.250
_exptl_crystal_size_min 0.190
_platon_squeeze_details
;
;
_refine_diff_density_max 0.955
_refine_diff_density_min -0.544
_refine_diff_density_rms 0.130
_refine_ls_abs_structure_details
;
 Classical Flack method preferred over Parsons because s.u. lower.
;
_refine_ls_abs_structure_Flack 0.04(7)
_refine_ls_extinction_method none
_refine_ls_goodness_of_fit_ref 1.085
_refine_ls_hydrogen_treatment constr
_refine_ls_matrix_type full
_refine_ls_number_parameters 267
_refine_ls_number_reflns 2996
_refine_ls_number_restraints 1
_refine_ls_restrained_S_all 1.085
_refine_ls_R_factor_all 0.0776
_refine_ls_R_factor_gt 0.0766
_refine_ls_shift/su_max 0.000
_refine_ls_shift/su_mean 0.000
_refine_ls_structure_factor_coef Fsqd
_refine_ls_weighting_details 'w=1/[\s^2^(Fo^2^)+(0.1879P)^2^+27.9495P] where P=(Fo^2^+2Fc^2^)/3'
_refine_ls_weighting_scheme calc
_refine_ls_wR_factor_gt 0.2262
_refine_ls_wR_factor_ref 0.2299
_reflns_Friedel_coverage 0.248
_reflns_Friedel_fraction_full 0.306
_reflns_Friedel_fraction_max 0.287
_reflns_number_gt 2946
_reflns_number_total 2996
_reflns_threshold_expression 'I > 2\s(I)'
_cod_data_source_file c9ce01309a2.cif
_cod_data_source_block 2
_cod_depositor_comments
;Adding full bibliography for 7239602--7239604.cif.

 Adding full bibliography for 7239602--7239604.cif.
;
_cod_database_code 7239603
_shelx_space_group_comment
;
The symmetry employed for this shelxl refinement is uniquely defined
by the following loop, which should always be used as a source of
symmetry information in preference to the above space-group names.
They are only intended as comments.
;
_shelx_estimated_absorpt_t_min 0.764
_shelx_estimated_absorpt_t_max 0.819
_shelxl_version_number 2013-4

loop_
_space_group_symop_operation_xyz
'x, y, z'
'-x, -y, z'
'x+1/4, -y+1/4, z+1/4'
'-x+1/4, y+1/4, z+1/4'
'x, y+1/2, z+1/2'
'-x, -y+1/2, z+1/2'
'x+1/4, -y+3/4, z+3/4'
'-x+1/4, y+3/4, z+3/4'
'x+1/2, y, z+1/2'
'-x+1/2, -y, z+1/2'
'x+3/4, -y+1/4, z+3/4'
'-x+3/4, y+1/4, z+3/4'
'x+1/2, y+1/2, z'
'-x+1/2, -y+1/2, z'
'x+3/4, -y+3/4, z+1/4'
'-x+3/4, y+3/4, z+1/4'

loop_
_atom_site_label
_atom_site_type_symbol
_atom_site_fract_x
_atom_site_fract_y
_atom_site_fract_z
_atom_site_U_iso_or_equiv
_atom_site_adp_type
_atom_site_occupancy
_atom_site_site_symmetry_order
_atom_site_calc_flag
_atom_site_refinement_flags_posn
_atom_site_refinement_flags_adp
_atom_site_refinement_flags_occupancy
Zn1 Zn 0.2500 0.7500 1.2654(2) 0.0307(4) Uani 1 2 d S T P
O1 O 0.26869(9) 0.70764(16) 1.0744(9) 0.0438(12) Uani 1 1 d . . .
N2 N 0.39552(10) 0.51323(19) 0.5676(10) 0.0364(12) Uani 1 1 d . . .
O2 O 0.27866(10) 0.67660(19) 1.3864(10) 0.0513(14) Uani 1 1 d . . .
N1 N 0.47285(9) 0.52950(18) 0.7124(10) 0.0365(13) Uani 1 1 d . . .
C11 C 0.40081(12) 0.5401(2) 0.7331(11) 0.0348(14) Uani 1 1 d . . .
C2 C 0.30014(12) 0.6481(2) 1.0795(13) 0.0378(14) Uani 1 1 d . . .
C13 C 0.42835(12) 0.5426(2) 0.8008(12) 0.0367(14) Uani 1 1 d . . .
C3 C 0.32085(13) 0.6311(3) 1.1956(13) 0.0455(16) Uani 1 1 d . . .
H3 H 0.3226 0.6388 1.3388 0.055 Uiso 1 1 calc R U .
C1 C 0.28109(12) 0.6790(2) 1.1916(12) 0.0380(15) Uani 1 1 d . . .
C10 C 0.37113(12) 0.5098(2) 0.5042(14) 0.0361(14) Uani 1 1 d . . .
C9 C 0.35105(12) 0.5334(2) 0.6051(13) 0.0394(15) Uani 1 1 d . . .
H9 H 0.3342 0.5303 0.5556 0.047 Uiso 1 1 calc R U .
C18 C 0.36632(12) 0.4805(2) 0.3135(12) 0.0373(14) Uani 1 1 d . . .
C17 C 0.44780(11) 0.5283(2) 0.6628(12) 0.0355(14) Uani 1 1 d . . .
H17 H 0.4431 0.5174 0.5289 0.043 Uiso 1 1 calc R U .
C5 C 0.33596(11) 0.58914(19) 0.8903(12) 0.0333(13) Uani 1 1 d . . .
C4 C 0.33893(13) 0.6027(3) 1.1005(13) 0.0447(17) Uani 1 1 d . . .
H4 H 0.3532 0.5927 1.1782 0.054 Uiso 1 1 calc R U .
C12 C 0.38202(12) 0.5638(2) 0.8420(12) 0.0349(13) Uani 1 1 d . . .
H12 H 0.3866 0.5816 0.9593 0.042 Uiso 1 1 calc R U .
C8 C 0.35622(11) 0.5615(2) 0.7793(12) 0.0348(13) Uani 1 1 d . . .
C7 C 0.29723(12) 0.6352(2) 0.8689(13) 0.0402(15) Uani 1 1 d . . .
H7 H 0.2833 0.6465 0.7909 0.048 Uiso 1 1 calc R U .
C23 C 0.38657(13) 0.4682(2) 0.1786(14) 0.0430(16) Uani 1 1 d . . .
H23 H 0.4032 0.4778 0.2115 0.052 Uiso 1 1 calc R U .
C21 C 0.35787(15) 0.4266(2) -0.0498(13) 0.0475(17) Uani 1 1 d . . .
N3 N 0.3506(2) 0.3760(3) -0.3805(14) 0.077(2) Uani 1 1 d . . .
C6 C 0.31479(12) 0.6053(2) 0.7706(13) 0.0405(14) Uani 1 1 d . . .
H6 H 0.3125 0.5964 0.6293 0.049 Uiso 1 1 calc R U .
C16 C 0.47981(13) 0.5453(3) 0.9035(14) 0.0445(17) Uani 1 1 d . . .
H16 H 0.4973 0.5468 0.9369 0.053 Uiso 1 1 calc R U .
C22 C 0.38267(16) 0.4422(2) -0.0018(14) 0.0509(18) Uani 1 1 d . . .
H22 H 0.3965 0.4350 -0.0909 0.061 Uiso 1 1 calc R U .
C14 C 0.43624(13) 0.5593(3) 1.0006(14) 0.0475(17) Uani 1 1 d . . .
H14 H 0.4241 0.5701 1.0974 0.057 Uiso 1 1 calc R U .
C19 C 0.34162(14) 0.4645(3) 0.2672(16) 0.058(2) Uani 1 1 d . . .
H19 H 0.3278 0.4715 0.3568 0.070 Uiso 1 1 calc R U .
C15 C 0.46217(14) 0.5595(2) 1.0528(14) 0.0472(17) Uani 1 1 d . . .
H15 H 0.4676 0.5692 1.1870 0.057 Uiso 1 1 calc R U .
C24 C 0.3537(2) 0.3985(3) -0.2395(17) 0.061(2) Uani 1 1 d . . .
C20 C 0.33764(16) 0.4375(3) 0.0843(16) 0.061(2) Uani 1 1 d . . .
H20 H 0.3211 0.4268 0.0532 0.074 Uiso 1 1 calc R U .

loop_
_atom_site_aniso_label
_atom_site_aniso_U_11
_atom_site_aniso_U_22
_atom_site_aniso_U_33
_atom_site_aniso_U_23
_atom_site_aniso_U_13
_atom_site_aniso_U_12
Zn1 0.0205(5) 0.0365(6) 0.0351(6) 0.000 0.000 0.0041(4)
O1 0.037(2) 0.050(2) 0.044(3) -0.002(2) -0.001(2) 0.0207(19)
N2 0.028(2) 0.041(2) 0.040(3) -0.004(2) 0.002(2) 0.007(2)
O2 0.050(3) 0.058(3) 0.046(3) 0.000(3) 0.011(3) 0.018(2)
N1 0.026(2) 0.041(2) 0.043(3) -0.001(2) 0.003(2) -0.001(2)
C11 0.031(3) 0.036(3) 0.038(4) -0.001(3) 0.003(3) 0.003(2)
C2 0.030(3) 0.040(3) 0.043(4) -0.003(3) 0.001(3) 0.010(2)
C13 0.031(3) 0.042(3) 0.038(4) -0.001(3) 0.001(3) 0.007(2)
C3 0.040(3) 0.061(4) 0.035(4) 0.003(3) -0.004(3) 0.015(3)
C1 0.032(3) 0.041(3) 0.041(4) -0.003(3) -0.002(3) 0.007(2)
C10 0.036(3) 0.034(3) 0.038(4) -0.005(3) 0.000(3) 0.002(2)
C9 0.027(3) 0.043(3) 0.049(4) -0.001(3) -0.003(3) 0.006(2)
C18 0.036(3) 0.036(3) 0.040(4) -0.005(3) -0.005(3) 0.004(2)
C17 0.025(3) 0.043(3) 0.038(4) -0.009(3) -0.001(3) -0.003(2)
C5 0.026(3) 0.033(3) 0.042(4) 0.001(3) -0.001(3) 0.004(2)
C4 0.033(3) 0.056(4) 0.044(4) 0.000(3) -0.003(3) 0.017(3)
C12 0.032(3) 0.035(3) 0.037(3) 0.002(3) 0.000(3) 0.004(2)
C8 0.028(3) 0.036(3) 0.040(3) 0.009(3) 0.002(3) 0.007(2)
C7 0.030(3) 0.047(3) 0.043(4) -0.001(3) -0.006(3) 0.011(2)
C23 0.039(3) 0.041(3) 0.049(4) -0.002(3) 0.004(3) 0.003(2)
C21 0.053(4) 0.046(3) 0.043(4) 0.000(3) -0.005(4) 0.010(3)
N3 0.114(7) 0.072(4) 0.044(4) -0.020(4) -0.020(5) 0.006(5)
C6 0.037(3) 0.048(3) 0.037(3) -0.004(3) -0.005(3) 0.012(2)
C16 0.028(3) 0.054(4) 0.052(5) -0.006(3) -0.005(3) 0.001(3)
C22 0.058(4) 0.047(3) 0.047(5) -0.004(4) 0.003(4) 0.007(3)
C14 0.037(3) 0.063(4) 0.043(4) -0.018(4) 0.003(3) 0.006(3)
C19 0.037(3) 0.080(5) 0.058(5) -0.026(5) -0.013(4) 0.003(3)
C15 0.046(4) 0.053(4) 0.042(4) -0.017(3) -0.008(3) 0.005(3)
C24 0.083(6) 0.047(3) 0.055(5) 0.002(4) -0.013(5) 0.013(4)
C20 0.049(4) 0.079(5) 0.057(6) -0.023(5) -0.012(4) 0.000(4)

loop_
_atom_type_symbol
_atom_type_description
_atom_type_scat_dispersion_real
_atom_type_scat_dispersion_imag
_atom_type_scat_source
C C 0.0181 0.0091 'International Tables Vol C Tables 4.2.6.8 and 6.1.1.4'
H H 0.0000 0.0000 'International Tables Vol C Tables 4.2.6.8 and 6.1.1.4'
N N 0.0311 0.0180 'International Tables Vol C Tables 4.2.6.8 and 6.1.1.4'
O O 0.0492 0.0322 'International Tables Vol C Tables 4.2.6.8 and 6.1.1.4'
Zn Zn -1.5491 0.6778 'International Tables Vol C Tables 4.2.6.8 and 6.1.1.4'

loop_
_geom_angle_atom_site_label_1
_geom_angle_atom_site_label_2
_geom_angle_atom_site_label_3
_geom_angle
_geom_angle_site_symmetry_1
_geom_angle_site_symmetry_3
O1 Zn1 O1 105.2(3) . 14_565
O1 Zn1 N1 106.9(2) . 12
O1 Zn1 N1 116.0(2) 14_565 12
O1 Zn1 N1 116.0(2) . 11_465
O1 Zn1 N1 106.9(2) 14_565 11_465
N1 Zn1 N1 106.3(3) 12 11_465
C1 O1 Zn1 107.7(5) . .
C10 N2 C11 118.4(6) . .
C17 N1 C16 118.8(6) . .
C17 N1 Zn1 120.9(5) . 3_564
C16 N1 Zn1 119.9(4) . 3_564
N2 C11 C12 122.5(6) . .
N2 C11 C13 116.8(6) . .
C12 C11 C13 120.7(6) . .
C7 C2 C3 119.2(6) . .
C7 C2 C1 122.4(6) . .
C3 C2 C1 118.3(7) . .
C17 C13 C14 116.6(6) . .
C17 C13 C11 120.0(6) . .
C14 C13 C11 123.4(6) . .
C4 C3 C2 120.6(7) . .
C4 C3 H3 119.7 . .
C2 C3 H3 119.7 . .
O2 C1 O1 123.7(7) . .
O2 C1 C2 119.7(6) . .
O1 C1 C2 116.6(7) . .
N2 C10 C9 122.3(7) . .
N2 C10 C18 116.3(6) . .
C9 C10 C18 121.4(6) . .
C8 C9 C10 120.2(6) . .
C8 C9 H9 119.9 . .
C10 C9 H9 119.9 . .
C19 C18 C23 118.5(7) . .
C19 C18 C10 120.9(7) . .
C23 C18 C10 120.6(6) . .
N1 C17 C13 123.4(7) . .
N1 C17 H17 118.3 . .
C13 C17 H17 118.3 . .
C4 C5 C6 119.9(6) . .
C4 C5 C8 121.3(6) . .
C6 C5 C8 118.5(6) . .
C3 C4 C5 120.4(6) . .
C3 C4 H4 119.8 . .
C5 C4 H4 119.8 . .
C11 C12 C8 120.9(6) . .
C11 C12 H12 119.5 . .
C8 C12 H12 119.5 . .
C9 C8 C12 115.7(6) . .
C9 C8 C5 123.2(6) . .
C12 C8 C5 121.0(6) . .
C2 C7 C6 121.3(6) . .
C2 C7 H7 119.3 . .
C6 C7 H7 119.3 . .
C22 C23 C18 122.0(7) . .
C22 C23 H23 119.0 . .
C18 C23 H23 119.0 . .
C20 C21 C22 119.5(8) . .
C20 C21 C24 120.8(8) . .
C22 C21 C24 119.7(8) . .
C7 C6 C5 118.5(7) . .
C7 C6 H6 120.8 . .
C5 C6 H6 120.8 . .
N1 C16 C15 122.5(6) . .
N1 C16 H16 118.7 . .
C15 C16 H16 118.7 . .
C23 C22 C21 119.4(7) . .
C23 C22 H22 120.3 . .
C21 C22 H22 120.3 . .
C15 C14 C13 119.7(7) . .
C15 C14 H14 120.1 . .
C13 C14 H14 120.1 . .
C18 C19 C20 119.5(8) . .
C18 C19 H19 120.2 . .
C20 C19 H19 120.2 . .
C16 C15 C14 118.9(7) . .
C16 C15 H15 120.5 . .
C14 C15 H15 120.5 . .
N3 C24 C21 178.1(9) . .
C21 C20 C19 121.0(8) . .
C21 C20 H20 119.5 . .
C19 C20 H20 119.5 . .

loop_
_geom_bond_atom_site_label_1
_geom_bond_atom_site_label_2
_geom_bond_distance
_geom_bond_site_symmetry_2
Zn1 O1 1.972(5) .
Zn1 O1 1.972(5) 14_565
Zn1 N1 2.058(6) 12
Zn1 N1 2.058(6) 11_465
O1 C1 1.283(9) .
N2 C10 1.327(9) .
N2 C11 1.327(9) .
O2 C1 1.230(9) .
N1 C17 1.333(7) .
N1 C16 1.333(10) .
N1 Zn1 2.058(6) 3_564
C11 C12 1.374(9) .
C11 C13 1.488(9) .
C2 C7 1.381(11) .
C2 C3 1.386(10) .
C2 C1 1.508(9) .
C13 C17 1.390(9) .
C13 C14 1.403(11) .
C3 C4 1.383(10) .
C3 H3 0.9300 .
C10 C9 1.397(10) .
C10 C18 1.488(10) .
C9 C8 1.390(10) .
C9 H9 0.9300 .
C18 C19 1.391(10) .
C18 C23 1.393(10) .
C17 H17 0.9300 .
C5 C4 1.384(11) .
C5 C6 1.409(9) .
C5 C8 1.493(8) .
C4 H4 0.9300 .
C12 C8 1.392(9) .
C12 H12 0.9300 .
C7 C6 1.400(9) .
C7 H7 0.9300 .
C23 C22 1.376(12) .
C23 H23 0.9300 .
C21 C20 1.379(12) .
C21 C22 1.393(11) .
C21 C24 1.461(13) .
N3 C24 1.111(12) .
C6 H6 0.9300 .
C16 C15 1.371(11) .
C16 H16 0.9300 .
C22 H22 0.9300 .
C14 C15 1.380(10) .
C14 H14 0.9300 .
C19 C20 1.404(12) .
C19 H19 0.9300 .
C15 H15 0.9300 .
C20 H20 0.9300 .

loop_
_geom_torsion_atom_site_label_1
_geom_torsion_atom_site_label_2
_geom_torsion_atom_site_label_3
_geom_torsion_atom_site_label_4
_geom_torsion
_geom_torsion_site_symmetry_1
C10 N2 C11 C12 0.8(10) .
C10 N2 C11 C13 179.4(6) .
N2 C11 C13 C17 17.3(9) .
C12 C11 C13 C17 -164.1(6) .
N2 C11 C13 C14 -163.0(7) .
C12 C11 C13 C14 15.6(10) .
C7 C2 C3 C4 2.2(11) .
C1 C2 C3 C4 -179.8(7) .
Zn1 O1 C1 O2 7.6(9) .
Zn1 O1 C1 C2 -170.5(5) .
C7 C2 C1 O2 153.6(7) .
C3 C2 C1 O2 -24.3(11) .
C7 C2 C1 O1 -28.2(10) .
C3 C2 C1 O1 153.8(7) .
C11 N2 C10 C9 0.2(10) .
C11 N2 C10 C18 178.0(6) .
N2 C10 C9 C8 -0.5(11) .
C18 C10 C9 C8 -178.2(6) .
N2 C10 C18 C19 162.6(7) .
C9 C10 C18 C19 -19.6(11) .
N2 C10 C18 C23 -16.7(10) .
C9 C10 C18 C23 161.1(7) .
C16 N1 C17 C13 -0.3(10) .
Zn1 N1 C17 C13 172.0(5) 3_564
C14 C13 C17 N1 0.5(10) .
C11 C13 C17 N1 -179.8(6) .
C2 C3 C4 C5 -3.0(11) .
C6 C5 C4 C3 1.8(10) .
C8 C5 C4 C3 175.3(6) .
N2 C11 C12 C8 -1.6(10) .
C13 C11 C12 C8 180.0(6) .
C10 C9 C8 C12 -0.2(9) .
C10 C9 C8 C5 177.7(6) .
C11 C12 C8 C9 1.2(9) .
C11 C12 C8 C5 -176.8(6) .
C4 C5 C8 C9 155.9(7) .
C6 C5 C8 C9 -30.5(9) .
C4 C5 C8 C12 -26.3(9) .
C6 C5 C8 C12 147.2(6) .
C3 C2 C7 C6 -0.1(10) .
C1 C2 C7 C6 -178.1(6) .
C19 C18 C23 C22 2.4(11) .
C10 C18 C23 C22 -178.3(6) .
C2 C7 C6 C5 -1.0(10) .
C4 C5 C6 C7 0.2(10) .
C8 C5 C6 C7 -173.5(6) .
C17 N1 C16 C15 1.5(11) .
Zn1 N1 C16 C15 -170.9(6) 3_564
C18 C23 C22 C21 -1.5(11) .
C20 C21 C22 C23 -0.2(12) .
C24 C21 C22 C23 -179.1(7) .
C17 C13 C14 C15 -1.8(10) .
C11 C13 C14 C15 178.5(7) .
C23 C18 C19 C20 -1.7(12) .
C10 C18 C19 C20 179.1(7) .
N1 C16 C15 C14 -2.7(12) .
C13 C14 C15 C16 2.8(12) .
C22 C21 C20 C19 0.8(13) .
C24 C21 C20 C19 179.8(8) .
C18 C19 C20 C21 0.1(14) .

loop_
_platon_squeeze_void_nr
_platon_squeeze_void_average_x
_platon_squeeze_void_average_y
_platon_squeeze_void_average_z
_platon_squeeze_void_volume
_platon_squeeze_void_count_electrons
1 0.250 0.000 0.820 326.3 8.3
2 0.750 0.000 0.320 326.3 8.3
3 0.500 0.250 0.976 326.3 11.2
4 1.000 0.250 0.476 326.3 11.2
5 0.250 0.500 0.691 326.3 8.3
6 0.750 0.500 0.191 326.3 8.3
7 0.500 0.750 0.476 326.3 11.2
8 1.000 0.750 0.976 326.3 11.2
